data_9007138
loop_
_publ_author_name
'Reece, J. J.'
'Redfern, S. A. T.'
'Welch, M. D.'
'Henderson, C. M. B.'
'McCammon, C. A.'

_publ_section_title
;
 Temperature-dependent Fe-Mn order-disorder behaviour in amphiboles
 Sample: BM40798, T = 100 C
 Locality: Langban, Sweden
;
_journal_name_full 'Physics and Chemistry of Minerals'
_journal_page_first 562
_journal_page_last 570
_journal_paper_doi 10.1007/s00269-002-0267-1
_journal_volume 29
_journal_year 2002
_chemical_formula_sum 'Ca0.1 Fe3.938 H2 Mg1.251 Mn1.899 O24 Si7.812'
_chemical_name_mineral Manganogrunerite
_space_group_IT_number 12
_symmetry_space_group_name_Hall '-C 2y'
_symmetry_space_group_name_H-M 'C 1 2/m 1'
_cell_angle_alpha 90
_cell_angle_beta 102.1312
_cell_angle_gamma 90
_cell_length_a 9.63541
_cell_length_b 18.3403
_cell_formula_units_Z 2
_cell_length_c 5.34220
_cell_volume 922.972
_diffrn_ambient_temperature 373.15
_exptl_crystal_density_diffrn 3.469
_cod_original_formula_sum 'Mn1.899 Fe3.938 Mg1.251 Ca.1 Si7.812 H2 O24'
_cod_database_code 9007138

loop_
_symmetry_equiv_pos_as_xyz
x,y,z
1/2+x,1/2+y,z
x,-y,z
1/2+x,1/2-y,z
-x,y,-z
1/2-x,1/2+y,-z
-x,-y,-z
1/2-x,1/2-y,-z

loop_
_atom_site_label
_atom_site_fract_x
_atom_site_fract_y
_atom_site_fract_z
_atom_site_occupancy
_atom_site_U_iso_or_equiv
MnM1 0.00000 0.08840 0.50000 0.15700 0.00380
FeM1 0.00000 0.08840 0.50000 0.68700 0.00380
MgM1 0.00000 0.08840 0.50000 0.15600 0.00380
MnM2 0.00000 0.17910 0.00000 0.18000 0.00431
FeM2 0.00000 0.17910 0.00000 0.45800 0.00431
MgM2 0.00000 0.17910 0.00000 0.36200 0.00431
MnM3 0.00000 0.00000 0.00000 0.05700 0.01722
FeM3 0.00000 0.00000 0.00000 0.72800 0.01722
MgM3 0.00000 0.00000 0.00000 0.21500 0.01722
MnM4 0.00000 0.25000 0.50000 0.58400 0.03293
CaM4 0.00000 0.25000 0.50000 0.05000 0.03293
FeM4 0.00000 0.25000 0.50000 0.36600 0.03293
SiT1 0.28090 0.08460 0.26850 0.95300 0.00899
FeT1 0.28090 0.08460 0.26850 0.04700 0.00899
SiT2 0.30260 0.16650 0.78510 1.00000 0.00671
H1 0.21410 0.00000 0.72800 1.00000 0.09119
O1 0.11290 0.08900 0.20570 1.00000 0.00963
O2 0.12280 0.17330 0.71340 1.00000 0.00773
O3 0.11170 0.00000 0.71450 1.00000 0.00317
O4 0.37300 0.24190 0.76700 1.00000 0.01140
O5 0.34900 0.12877 0.05750 1.00000 0.01153
O6 0.34510 0.12110 0.55270 1.00000 0.01191
O7 0.33620 0.00000 0.27200 1.00000 0.01393
